data_7234688
loop_
_publ_author_name
'Jie Liu'
'Weigang Zhu'
'Ke Zhou'
'Zongrui Wang'
'Ye Zou'
'Qing Meng'
'Jie Li'
'Yonggang Zhen'
'Wenping Hu'

_publ_section_title
;
 Pyridyl-substituted anthracene derivatives with solid-state emission and
 charge transport properties
;
_journal_name_full 'Journal of Materials Chemistry C'
_journal_page_first 3621
_journal_page_last 3627
_journal_paper_doi 10.1039/C6TC00499G
_journal_volume 4
_journal_year 2016
_chemical_formula_sum 'C24 H16 N2'
_chemical_formula_weight 332.39
_space_group_IT_number 14
_space_group_name_Hall '-P 2ybc'
_space_group_name_H-M_alt 'P 1 21/c 1'
_symmetry_cell_setting monoclinic
_symmetry_space_group_name_H-M 'P 1 21/c 1'
_atom_sites_solution_hydrogens geom
_atom_sites_solution_primary direct
_atom_sites_solution_secondary difmap
_cell_angle_alpha 90.00
_cell_angle_beta 96.81(3)
_cell_angle_gamma 90.00
_cell_formula_units_Z 2
_cell_length_a 17.318(4)
_cell_length_b 6.2349(12)
_cell_length_c 7.3422(15)
_cell_measurement_reflns_used 2459
_cell_measurement_temperature 113(2)
_cell_measurement_theta_max 27.9785
_cell_measurement_theta_min 2.3688
_cell_volume 787.2(3)
_computing_cell_refinement crystalclear
_computing_data_collection crystalclear
_computing_data_reduction crystalclear
_computing_molecular_graphics 'Bruker SHELXTL'
_computing_publication_material 'Bruker SHELXTL'
_computing_structure_refinement 'SHELXL-97 (Sheldrick, 1997)'
_computing_structure_solution 'SHELXS-97 (Sheldrick, 1990)'
_diffrn_ambient_temperature 113(2)
_diffrn_measured_fraction_theta_full 0.995
_diffrn_measured_fraction_theta_max 0.995
_diffrn_measurement_device_type 'rigaku saturn'
_diffrn_measurement_method '\w scans'
_diffrn_radiation_monochromator confocal
_diffrn_radiation_source 'rotating anode'
_diffrn_radiation_type MoK\a
_diffrn_radiation_wavelength 0.71073
_diffrn_reflns_av_R_equivalents 0.0402
_diffrn_reflns_av_sigmaI/netI 0.0298
_diffrn_reflns_limit_h_max 22
_diffrn_reflns_limit_h_min -22
_diffrn_reflns_limit_k_max 7
_diffrn_reflns_limit_k_min -8
_diffrn_reflns_limit_l_max 9
_diffrn_reflns_limit_l_min -9
_diffrn_reflns_number 8756
_diffrn_reflns_theta_full 27.95
_diffrn_reflns_theta_max 27.95
_diffrn_reflns_theta_min 2.37
_diffrn_standards_decay_% 0
_diffrn_standards_interval_count 0
_diffrn_standards_interval_time 0
_diffrn_standards_number 0
_exptl_absorpt_coefficient_mu 0.083
_exptl_absorpt_correction_T_max 0.9902
_exptl_absorpt_correction_T_min 0.9837
_exptl_absorpt_correction_type multi-scan
_exptl_absorpt_process_details crystalclear
_exptl_crystal_density_diffrn 1.402
_exptl_crystal_density_method 'not measured'
_exptl_crystal_F_000 348
_exptl_crystal_size_max 0.20
_exptl_crystal_size_mid 0.18
_exptl_crystal_size_min 0.12
_refine_diff_density_max 0.310
_refine_diff_density_min -0.222
_refine_diff_density_rms 0.051
_refine_ls_extinction_method none
_refine_ls_goodness_of_fit_ref 1.063
_refine_ls_hydrogen_treatment constr
_refine_ls_matrix_type full
_refine_ls_number_parameters 118
_refine_ls_number_reflns 1882
_refine_ls_number_restraints 0
_refine_ls_restrained_S_all 1.063
_refine_ls_R_factor_all 0.0479
_refine_ls_R_factor_gt 0.0404
_refine_ls_shift/su_max 0.000
_refine_ls_shift/su_mean 0.000
_refine_ls_structure_factor_coef Fsqd
_refine_ls_weighting_details 'calc w=1/[\s^2^(Fo^2^)+(0.0714P)^2^+0.0918P] where P=(Fo^2^+2Fc^2^)/3'
_refine_ls_weighting_scheme calc
_refine_ls_wR_factor_gt 0.1091
_refine_ls_wR_factor_ref 0.1131
_reflns_number_gt 1606
_reflns_number_total 1882
_reflns_threshold_expression >2sigma(I)
_cod_data_source_file J-Mater-Chem-C-2016-4-3621.cif
_cod_data_source_block r150713e1
_cod_depositor_comments
;
The following automatic conversions were performed:

data item '_exptl_absorpt_correction_type' value 'MULTI-SCAN' was
changed to 'multi-scan' in accordance with the built-in table derived
from the CIF Core dictionary named 'cif_core.dic' version 2.4.5 last
updated on 2014-11-21.

data item '_refine_ls_hydrogen_treatment' value 'CONSTR' was changed
to 'constr' in accordance with the built-in table derived from the
CIF Core dictionary named 'cif_core.dic' version 2.4.5 last updated
on 2014-11-21.

data item '_symmetry_cell_setting' value 'Monoclinic' was changed to
'monoclinic' in accordance with the built-in table derived from the
CIF Core dictionary named 'cif_core.dic' version 2.4.5 last updated
on 2014-11-21.

Automatic conversion script
Id: cif_fix_values 6909 2019-04-08 15:41:33Z antanas 
;
_cod_original_sg_symbol_H-M P2(1)/c
_cod_database_code 7234688

loop_
_symmetry_equiv_pos_as_xyz
'x, y, z'
'-x, y+1/2, -z+1/2'
'-x, -y, -z'
'x, -y-1/2, z-1/2'

loop_
_atom_site_label
_atom_site_type_symbol
_atom_site_fract_x
_atom_site_fract_y
_atom_site_fract_z
_atom_site_U_iso_or_equiv
_atom_site_adp_type
_atom_site_occupancy
_atom_site_symmetry_multiplicity
_atom_site_calc_flag
_atom_site_refinement_flags
_atom_site_disorder_assembly
_atom_site_disorder_group
N1 N 0.15627(5) 0.50136(15) 0.74732(12) 0.0165(2) Uani 1 1 d . . .
C1 C 0.08734(6) 0.43064(18) 0.67019(15) 0.0184(3) Uani 1 1 d . . .
H1 H 0.0489 0.5344 0.6298 0.022 Uiso 1 1 calc R . .
C2 C 0.06811(6) 0.21696(19) 0.64515(15) 0.0196(3) Uani 1 1 d . . .
H2 H 0.0181 0.1759 0.5888 0.023 Uiso 1 1 calc R . .
C3 C 0.12335(6) 0.06411(18) 0.70395(15) 0.0194(3) Uani 1 1 d . . .
H3 H 0.1121 -0.0845 0.6900 0.023 Uiso 1 1 calc R . .
C4 C 0.19520(6) 0.13319(18) 0.78345(14) 0.0168(2) Uani 1 1 d . . .
H4 H 0.2344 0.0320 0.8252 0.020 Uiso 1 1 calc R . .
C5 C 0.21001(6) 0.35160(17) 0.80218(14) 0.0136(2) Uani 1 1 d . . .
C6 C 0.28673(6) 0.43386(16) 0.88277(13) 0.0134(2) Uani 1 1 d . . .
C7 C 0.35363(6) 0.32307(16) 0.86468(14) 0.0134(2) Uani 1 1 d . . .
H7 H 0.3506 0.1873 0.8055 0.016 Uiso 1 1 calc R . .
C8 C 0.42764(6) 0.40833(16) 0.93334(13) 0.0124(2) Uani 1 1 d . . .
C9 C 0.43154(6) 0.61343(17) 1.02276(13) 0.0129(2) Uani 1 1 d . . .
C10 C 0.36056(6) 0.72185(17) 1.04296(14) 0.0148(2) Uani 1 1 d . . .
H10 H 0.3620 0.8562 1.1042 0.018 Uiso 1 1 calc R . .
C11 C 0.29106(6) 0.63578(17) 0.97590(14) 0.0145(2) Uani 1 1 d . . .
H11 H 0.2445 0.7108 0.9910 0.017 Uiso 1 1 calc R . .
C12 C 0.50351(6) 0.70061(17) 1.08786(14) 0.0134(2) Uani 1 1 d . . .
H12 H 0.5059 0.8360 1.1475 0.016 Uiso 1 1 calc R . .

loop_
_atom_site_aniso_label
_atom_site_aniso_U_11
_atom_site_aniso_U_22
_atom_site_aniso_U_33
_atom_site_aniso_U_23
_atom_site_aniso_U_13
_atom_site_aniso_U_12
N1 0.0144(4) 0.0170(5) 0.0175(4) -0.0002(4) 0.0000(3) 0.0011(3)
C1 0.0144(5) 0.0209(6) 0.0193(5) 0.0000(4) -0.0006(4) 0.0016(4)
C2 0.0144(5) 0.0254(6) 0.0186(5) -0.0018(4) 0.0007(4) -0.0042(4)
C3 0.0191(5) 0.0169(5) 0.0224(6) -0.0015(4) 0.0037(4) -0.0041(4)
C4 0.0148(5) 0.0165(5) 0.0194(5) 0.0020(4) 0.0029(4) 0.0014(4)
C5 0.0124(5) 0.0166(5) 0.0120(5) 0.0008(4) 0.0029(4) 0.0013(4)
C6 0.0136(5) 0.0146(5) 0.0122(5) 0.0021(4) 0.0022(4) -0.0001(4)
C7 0.0143(5) 0.0129(5) 0.0131(5) -0.0002(4) 0.0018(4) -0.0011(4)
C8 0.0130(5) 0.0130(5) 0.0114(5) 0.0013(4) 0.0020(4) 0.0004(4)
C9 0.0131(5) 0.0141(5) 0.0115(5) 0.0010(4) 0.0021(4) 0.0011(4)
C10 0.0162(5) 0.0135(5) 0.0150(5) -0.0011(4) 0.0028(4) 0.0018(4)
C11 0.0131(5) 0.0154(5) 0.0153(5) 0.0015(4) 0.0028(4) 0.0029(4)
C12 0.0147(5) 0.0123(5) 0.0134(5) -0.0010(4) 0.0017(4) 0.0003(4)

loop_
_atom_type_symbol
_atom_type_description
_atom_type_scat_dispersion_real
_atom_type_scat_dispersion_imag
_atom_type_scat_source
C C 0.0033 0.0016 'International Tables Vol C Tables 4.2.6.8 and 6.1.1.4'
H H 0.0000 0.0000 'International Tables Vol C Tables 4.2.6.8 and 6.1.1.4'
N N 0.0061 0.0033 'International Tables Vol C Tables 4.2.6.8 and 6.1.1.4'

loop_
_geom_angle_atom_site_label_1
_geom_angle_atom_site_label_2
_geom_angle_atom_site_label_3
_geom_angle
_geom_angle_site_symmetry_1
_geom_angle_site_symmetry_3
C1 N1 C5 116.74(10) . .
N1 C1 C2 124.42(10) . .
N1 C1 H1 117.8 . .
C2 C1 H1 117.8 . .
C1 C2 C3 118.46(10) . .
C1 C2 H2 120.8 . .
C3 C2 H2 120.8 . .
C4 C3 C2 118.23(11) . .
C4 C3 H3 120.9 . .
C2 C3 H3 120.9 . .
C3 C4 C5 119.64(10) . .
C3 C4 H4 120.2 . .
C5 C4 H4 120.2 . .
N1 C5 C4 122.50(10) . .
N1 C5 C6 115.80(9) . .
C4 C5 C6 121.69(9) . .
C7 C6 C11 119.58(9) . .
C7 C6 C5 121.08(9) . .
C11 C6 C5 119.31(9) . .
C6 C7 C8 120.94(10) . .
C6 C7 H7 119.5 . .
C8 C7 H7 119.5 . .
C12 C8 C7 121.58(10) 3_667 .
C12 C8 C9 119.32(9) 3_667 .
C7 C8 C9 119.09(9) . .
C12 C9 C10 121.82(10) . .
C12 C9 C8 119.79(9) . .
C10 C9 C8 118.39(9) . .
C11 C10 C9 120.91(10) . .
C11 C10 H10 119.5 . .
C9 C10 H10 119.5 . .
C10 C11 C6 121.06(9) . .
C10 C11 H11 119.5 . .
C6 C11 H11 119.5 . .
C9 C12 C8 120.90(10) . 3_667
C9 C12 H12 119.6 . .
C8 C12 H12 119.6 3_667 .

loop_
_geom_bond_atom_site_label_1
_geom_bond_atom_site_label_2
_geom_bond_distance
_geom_bond_site_symmetry_2
N1 C1 1.3341(14) .
N1 C5 1.3459(14) .
C1 C2 1.3803(16) .
C1 H1 0.9500 .
C2 C3 1.3828(16) .
C2 H2 0.9500 .
C3 C4 1.3793(15) .
C3 H3 0.9500 .
C4 C5 1.3895(16) .
C4 H4 0.9500 .
C5 C6 1.4807(14) .
C6 C7 1.3687(14) .
C6 C11 1.4304(14) .
C7 C8 1.4236(14) .
C7 H7 0.9500 .
C8 C12 1.3969(14) 3_667
C8 C9 1.4354(15) .
C9 C12 1.3915(14) .
C9 C10 1.4259(14) .
C10 C11 1.3559(14) .
C10 H10 0.9500 .
C11 H11 0.9500 .
C12 C8 1.3968(14) 3_667
C12 H12 0.9500 .

loop_
_geom_torsion_atom_site_label_1
_geom_torsion_atom_site_label_2
_geom_torsion_atom_site_label_3
_geom_torsion_atom_site_label_4
_geom_torsion
_geom_torsion_site_symmetry_1
_geom_torsion_site_symmetry_2
_geom_torsion_site_symmetry_3
_geom_torsion_site_symmetry_4
C5 N1 C1 C2 0.52(16) . . . .
N1 C1 C2 C3 0.25(17) . . . .
C1 C2 C3 C4 -0.50(16) . . . .
C2 C3 C4 C5 0.01(15) . . . .
C1 N1 C5 C4 -1.04(15) . . . .
C1 N1 C5 C6 178.40(9) . . . .
C3 C4 C5 N1 0.80(16) . . . .
C3 C4 C5 C6 -178.61(9) . . . .
N1 C5 C6 C7 -148.81(10) . . . .
C4 C5 C6 C7 30.63(15) . . . .
N1 C5 C6 C11 29.18(13) . . . .
C4 C5 C6 C11 -151.38(10) . . . .
C11 C6 C7 C8 -1.54(15) . . . .
C5 C6 C7 C8 176.44(8) . . . .
C6 C7 C8 C12 -178.50(9) . . . 3_667
C6 C7 C8 C9 0.07(15) . . . .
C12 C8 C9 C12 -0.32(17) 3_667 . . .
C7 C8 C9 C12 -178.92(8) . . . .
C12 C8 C9 C10 180.00(9) 3_667 . . .
C7 C8 C9 C10 1.40(15) . . . .
C12 C9 C10 C11 178.91(9) . . . .
C8 C9 C10 C11 -1.41(15) . . . .
C9 C10 C11 C6 -0.05(16) . . . .
C7 C6 C11 C10 1.56(15) . . . .
C5 C6 C11 C10 -176.46(9) . . . .
C10 C9 C12 C8 179.99(9) . . . 3_667
C8 C9 C12 C8 0.32(17) . . . 3_667
